data_7711934
loop_
_publ_author_name
'Sarker, Rajib K.'
'Mangin, Lo&#xef;c P'
'Zargarian, Davit'

_publ_section_title
;
 Reactivities of cyclonickellated complexes with hydroxylamines: formation
 of &#x3ba;<sup>O</sup>-hydroxylamine and &#x3ba;<sup>N</sup>-imine
 adducts and a &#x3ba;<sup>O</sup>, &#x3ba;<sup>N</sup>-aminoxide
 derivative.
;
_journal_issue 2
_journal_name_full 'Dalton transactions (Cambridge, England : 2003)'
_journal_page_first 366
_journal_page_last 375
_journal_paper_doi 10.1039/d2dt02979k
_journal_volume 52
_journal_year 2023
_chemical_formula_moiety 'C17 H29 Br N Ni O2 P'
_chemical_formula_sum 'C17 H29 Br N Ni O2 P'
_chemical_formula_weight 449.00
_chemical_properties_physical Air-sensitive,Moisture-sensitive
_space_group_crystal_system triclinic
_space_group_IT_number 2
_space_group_name_Hall '-P 1'
_space_group_name_H-M_alt 'P -1'
_atom_sites_solution_hydrogens geom
_audit_creation_date 2022-08-10
_audit_creation_method
;
Olex2 1.5
(compiled 2022.04.07 svn.rca3783a0 for OlexSys, GUI svn.r6498)
;
_audit_update_record
;
2022-08-10 deposited with the CCDC.	2022-11-30 downloaded from the CCDC.
;
_cell_angle_alpha 87.918(2)
_cell_angle_beta 86.659(2)
_cell_angle_gamma 74.060(2)
_cell_formula_units_Z 4
_cell_length_a 8.7051(4)
_cell_length_b 10.5840(5)
_cell_length_c 22.8298(11)
_cell_measurement_reflns_used 9825
_cell_measurement_temperature 150
_cell_measurement_theta_max 60.660
_cell_measurement_theta_min 3.780
_cell_volume 2018.65(17)
_computing_cell_refinement 'SAINT V8.40B (?, 2016)'
_computing_data_collection
;
APEX 3 (2019) Bruker AXS Inc., Madison, WI 53719-1173.
;
_computing_data_reduction 'SAINT V8.40B (?, 2016)'
_computing_molecular_graphics 'Olex2 1.5 (Dolomanov et al., 2009)'
_computing_publication_material 'Olex2 1.5 (Dolomanov et al., 2009)'
_computing_structure_refinement 'SHELXL 2018/3 (Sheldrick, 2015)'
_computing_structure_solution 'SHELXT 2018/2 (Sheldrick, 2018)'
_diffrn_ambient_temperature 150
_diffrn_detector_area_resol_mean 10.42
_diffrn_detector_type 'Bruker CMOS Photon III '
_diffrn_measured_fraction_theta_full 0.994
_diffrn_measured_fraction_theta_max 0.980
_diffrn_measurement_device 'k-geometry diffractometer'
_diffrn_measurement_device_type 'Bruker Venture Metaljet'
_diffrn_measurement_method '\w and \f scans'
_diffrn_radiation_type GaK\a
_diffrn_radiation_wavelength 1.34139
_diffrn_reflns_av_R_equivalents 0.0701
_diffrn_reflns_av_unetI/netI 0.0593
_diffrn_reflns_Laue_measured_fraction_full 0.994
_diffrn_reflns_Laue_measured_fraction_max 0.980
_diffrn_reflns_limit_h_max 11
_diffrn_reflns_limit_h_min -11
_diffrn_reflns_limit_k_max 13
_diffrn_reflns_limit_k_min -13
_diffrn_reflns_limit_l_max 29
_diffrn_reflns_limit_l_min -29
_diffrn_reflns_number 41903
_diffrn_reflns_point_group_measured_fraction_full 0.994
_diffrn_reflns_point_group_measured_fraction_max 0.980
_diffrn_reflns_theta_full 53.594
_diffrn_reflns_theta_max 60.836
_diffrn_reflns_theta_min 3.375
_diffrn_source_current 2.85
_diffrn_source_power 0.19921500000000003
_diffrn_source_voltage 69.9
_exptl_absorpt_coefficient_mu 7.316
_exptl_absorpt_correction_T_max 0.7519
_exptl_absorpt_correction_T_min 0.3491
_exptl_absorpt_correction_type multi-scan
_exptl_absorpt_process_details
;
SADABS-2016/2 (Bruker,2016/2) was used for absorption correction.
wR2(int) was 0.1687 before and 0.1060 after correction.
The Ratio of minimum to maximum transmission is 0.4643.
The \l/2 correction factor is Not present.
;
_exptl_crystal_colour yellow
_exptl_crystal_colour_primary yellow
_exptl_crystal_density_diffrn 1.477
_exptl_crystal_description block
_exptl_crystal_F_000 928
_exptl_crystal_size_max 0.13
_exptl_crystal_size_mid 0.11
_exptl_crystal_size_min 0.08
_refine_diff_density_max 1.599
_refine_diff_density_min -1.425
_refine_diff_density_rms 0.156
_refine_ls_extinction_method none
_refine_ls_goodness_of_fit_ref 1.067
_refine_ls_hydrogen_treatment constr
_refine_ls_matrix_type full
_refine_ls_number_parameters 506
_refine_ls_number_reflns 9162
_refine_ls_number_restraints 60
_refine_ls_restrained_S_all 1.067
_refine_ls_R_factor_all 0.0835
_refine_ls_R_factor_gt 0.0733
_refine_ls_shift/su_max 0.001
_refine_ls_shift/su_mean 0.000
_refine_ls_structure_factor_coef Fsqd
_refine_ls_weighting_details 'w=1/[\s^2^(Fo^2^)+(0.1743P)^2^] where P=(Fo^2^+2Fc^2^)/3'
_refine_ls_weighting_scheme calc
_refine_ls_wR_factor_gt 0.2153
_refine_ls_wR_factor_ref 0.2304
_reflns_Friedel_coverage 0.000
_reflns_number_gt 7430
_reflns_number_total 9162
_reflns_threshold_expression 'I > 2\s(I)'
_cod_data_source_file d2dt02979k2.cif
_cod_data_source_block rajib271
_cod_depositor_comments 'Adding full bibliography for 7711929--7711939.cif.'
_cod_database_code 7711934
_shelx_shelxl_version_number 2018/3
_shelx_space_group_comment
;
The symmetry employed for this shelxl refinement is uniquely defined
by the following loop, which should always be used as a source of
symmetry information in preference to the above space-group names.
They are only intended as comments.
;
_shelx_estimated_absorpt_t_max 0.592
_shelx_estimated_absorpt_t_min 0.450
_olex2_refinement_description
;
1. Fixed Uiso
 At 1.2 times of:
  All C(H) groups, All C(H,H) groups
 At 1.5 times of:
  All C(H,H,H) groups
2. Restrained distances
 C17B-C16B \\sim C14A-C15A \\sim C15B-C14B \\sim C17A-C16A
 with sigma of 0.02
 C31A-C32A \\sim C31B-C32B \\sim C33A-C34A \\sim C33B-C34B
 with sigma of 0.02
3. Uiso/Uaniso restraints and constraints
C16B \\sim C16A \\sim C14A \\sim C14B: within 1A with sigma of 0.01 and sigma
for terminal atoms of 0.01 within 1A
C15A \\sim C15B \\sim C17B \\sim C17A: within 1A with sigma of 0.01 and sigma
for terminal atoms of 0.01 within 1A
C31B \\sim C31A \\sim C33A \\sim C33B: within 1A with sigma of 0.01 and sigma
for terminal atoms of 0.01 within 1A
C32A \\sim C32B \\sim C34A \\sim C34B: within 1A with sigma of 0.01 and sigma
for terminal atoms of 0.01 within 1A
4. Others
 Sof(C16B)=Sof(H16B)=Sof(C14B)=Sof(H14B)=Sof(H14C)=Sof(C17B)=Sof(H17D)=
 Sof(H17E)=Sof(H17F)=Sof(C15B)=Sof(H15D)=Sof(H15E)=Sof(H15F)=Sof(C34B)=
 Sof(H34D)=Sof(H34E)=Sof(H34F)=Sof(C33B)=Sof(H33B)=Sof(H33C)=Sof(C31B)=
 Sof(H31C)=Sof(C32B)=Sof(H32D)=Sof(H32E)=Sof(H32F)=1-FVAR(1)
 Sof(C15A)=Sof(H15A)=Sof(H15B)=Sof(H15C)=Sof(C17A)=Sof(H17A)=Sof(H17B)=
 Sof(H17C)=Sof(C14A)=Sof(H14A)=Sof(C32A)=Sof(H32A)=Sof(H32B)=Sof(H32C)=
 Sof(C31A)=Sof(H31A)=Sof(H31B)=Sof(C33A)=Sof(H33A)=Sof(C34A)=Sof(H34A)=
 Sof(H34B)=Sof(H34C)=Sof(C16A)=Sof(H16A)=Sof(H16C)=FVAR(1)
5.a Ternary CH refined with riding coordinates:
 C8(H8), C11(H11), C25(H25), C29(H29)
5.b Secondary CH2 refined with riding coordinates:
 C31A(H31A,H31B), C14B(H14B,H14C), C16A(H16A,H16C), C33B(H33B,H33C)
5.c Aromatic/amide H refined with riding coordinates:
 C6(H6), C4(H4), C3(H3), C20(H20), C21(H21), C23(H23), C16B(H16B), C14A(H14A),
 C33A(H33A), C31B(H31C)
5.d Idealised Me refined as rotating group:
 C10(H10A,H10B,H10C), C12(H12A,H12B,H12C), C13(H13A,H13B,H13C), C7(H7A,H7B,
 H7C), C9(H9A,H9B,H9C), C15A(H15A,H15B,H15C), C17A(H17A,H17B,H17C), C30(H30A,
 H30B,H30C), C28(H28A,H28B,H28C), C26(H26A,H26B,H26C), C32A(H32A,H32B,H32C),
 C27(H27A,H27B,H27C), C24(H24A,H24B,H24C), C34A(H34A,H34B,H34C), C17B(H17D,H17E,
 H17F), C15B(H15D,H15E,H15F), C34B(H34D,H34E,H34F), C32B(H32D,H32E,H32F)
;
_olex2_submission_special_instructions 'No special instructions were received'

loop_
_space_group_symop_operation_xyz
'x, y, z'
'-x, -y, -z'

loop_
_atom_site_label
_atom_site_type_symbol
_atom_site_fract_x
_atom_site_fract_y
_atom_site_fract_z
_atom_site_U_iso_or_equiv
_atom_site_adp_type
_atom_site_occupancy
_atom_site_site_symmetry_order
_atom_site_calc_flag
_atom_site_refinement_flags_posn
_atom_site_refinement_flags_adp
_atom_site_refinement_flags_occupancy
_atom_site_disorder_assembly
_atom_site_disorder_group
Br1 Br 0.06740(6) 0.49739(4) 0.13768(2) 0.04675(18) Uani 1 1 d . . . . .
Ni1 Ni 0.19457(7) 0.66705(5) 0.14398(2) 0.03422(18) Uani 1 1 d . . . . .
Ni2 Ni 0.89147(9) 0.24723(6) 0.35900(3) 0.0499(2) Uani 1 1 d . . . . .
Br2 Br 0.98464(12) 0.02875(6) 0.39437(3) 0.0902(3) Uani 1 1 d . . . . .
P1 P 0.09376(12) 0.75443(9) 0.06577(4) 0.0331(2) Uani 1 1 d . . . . .
P2 P 0.78365(18) 0.30731(12) 0.44201(5) 0.0523(3) Uani 1 1 d . . . . .
O1 O 0.1810(3) 0.8707(3) 0.04641(12) 0.0373(6) Uani 1 1 d . . . . .
O2 O 0.4700(4) 1.1419(3) 0.12952(14) 0.0456(7) Uani 1 1 d . . . . .
N1 N 0.2935(5) 0.5913(3) 0.21598(14) 0.0413(7) Uani 1 1 d . . . . .
O3 O 0.7262(5) 0.4689(3) 0.44032(14) 0.0573(9) Uani 1 1 d . . . . .
O4 O 0.6276(6) 0.8349(4) 0.30522(17) 0.0721(11) Uani 1 1 d . . . . .
N2 N 0.9852(6) 0.1940(5) 0.2814(2) 0.0641(12) Uani 1 1 d . . . . .
C1 C 0.2686(4) 0.8951(4) 0.09181(16) 0.0332(7) Uani 1 1 d . . . . .
C8 C 0.1258(5) 0.6583(4) -0.00129(17) 0.0388(8) Uani 1 1 d . . . . .
H8 H 0.049731 0.604859 0.000927 0.047 Uiso 1 1 calc R U . . .
C2 C 0.2890(5) 0.8110(4) 0.14079(16) 0.0362(8) Uani 1 1 d . . . . .
C6 C 0.3256(5) 1.0063(4) 0.08492(17) 0.0361(8) Uani 1 1 d . . . . .
H6 H 0.309192 1.058684 0.051021 0.043 Uiso 1 1 calc R U . . .
C4 C 0.4345(5) 0.9542(4) 0.17976(19) 0.0425(9) Uani 1 1 d . . . . .
H4 H 0.491712 0.973059 0.209881 0.051 Uiso 1 1 calc R U . . .
C11 C -0.1160(5) 0.8500(4) 0.06924(18) 0.0404(8) Uani 1 1 d . . . . .
H11 H -0.131993 0.911402 0.035528 0.048 Uiso 1 1 calc R U . . .
C5 C 0.4074(5) 1.0355(4) 0.13063(18) 0.0377(8) Uani 1 1 d . . . . .
C3 C 0.3767(5) 0.8448(4) 0.18424(18) 0.0418(9) Uani 1 1 d . . . . .
H3 H 0.397046 0.791135 0.217658 0.050 Uiso 1 1 calc R U . . .
C10 C 0.0936(6) 0.7459(4) -0.05623(18) 0.0460(10) Uani 1 1 d . . . . .
H10A H -0.011528 0.805550 -0.052341 0.069 Uiso 1 1 calc R U . . .
H10B H 0.100725 0.692387 -0.089870 0.069 Uiso 1 1 calc R U . . .
H10C H 0.171508 0.794972 -0.061064 0.069 Uiso 1 1 calc R U . . .
C12 C -0.1479(6) 0.9317(5) 0.1250(2) 0.0481(10) Uani 1 1 d . . . . .
H12A H -0.137455 0.874145 0.158924 0.072 Uiso 1 1 calc R U . . .
H12B H -0.254235 0.989799 0.125375 0.072 Uiso 1 1 calc R U . . .
H12C H -0.071949 0.982418 0.125748 0.072 Uiso 1 1 calc R U . . .
C13 C -0.2341(6) 0.7673(5) 0.0662(2) 0.0504(10) Uani 1 1 d . . . . .
H13A H -0.213326 0.719596 0.030298 0.076 Uiso 1 1 calc R U . . .
H13B H -0.341281 0.823890 0.067356 0.076 Uiso 1 1 calc R U . . .
H13C H -0.221757 0.706570 0.098954 0.076 Uiso 1 1 calc R U . . .
C7 C 0.4457(7) 1.2255(5) 0.0787(2) 0.0517(11) Uani 1 1 d . . . . .
H7A H 0.506873 1.179609 0.045820 0.078 Uiso 1 1 calc R U . . .
H7B H 0.479489 1.302583 0.085406 0.078 Uiso 1 1 calc R U . . .
H7C H 0.334208 1.250786 0.070639 0.078 Uiso 1 1 calc R U . . .
C19 C 0.8109(6) 0.4288(4) 0.33961(18) 0.0455(9) Uani 1 1 d . . . . .
C9 C 0.2931(6) 0.5652(4) -0.0030(2) 0.0499(10) Uani 1 1 d . . . . .
H9A H 0.370161 0.614853 -0.002406 0.075 Uiso 1 1 calc R U . . .
H9B H 0.310883 0.515186 -0.038201 0.075 Uiso 1 1 calc R U . . .
H9C H 0.304156 0.506606 0.030557 0.075 Uiso 1 1 calc R U . . .
C22 C 0.6821(7) 0.7044(5) 0.3194(2) 0.0560(12) Uani 1 1 d . . . . .
C20 C 0.8165(6) 0.4891(5) 0.28400(19) 0.0504(10) Uani 1 1 d . . . . .
H20 H 0.863171 0.436282 0.252494 0.061 Uiso 1 1 calc R U . . .
C21 C 0.7565(7) 0.6222(5) 0.2735(2) 0.0574(12) Uani 1 1 d . . . . .
H21 H 0.765661 0.657285 0.235962 0.069 Uiso 1 1 calc R U . . .
C15A C 0.550(5) 0.496(5) 0.1656(16) 0.056(3) Uani 0.640(16) 1 d D U P A 1
H15A H 0.492851 0.534057 0.131562 0.084 Uiso 0.640(16) 1 calc R U P A 1
H15B H 0.596621 0.403990 0.160155 0.084 Uiso 0.640(16) 1 calc R U P A 1
H15C H 0.632076 0.538284 0.171363 0.084 Uiso 0.640(16) 1 calc R U P A 1
C23 C 0.6725(7) 0.6520(5) 0.3755(2) 0.0545(12) Uani 1 1 d . . . . .
H23 H 0.623258 0.705018 0.406602 0.065 Uiso 1 1 calc R U . . .
C18 C 0.7388(6) 0.5175(5) 0.38387(19) 0.0496(10) Uani 1 1 d . . . . .
C17A C 0.107(3) 0.752(2) 0.2824(18) 0.059(4) Uani 0.640(16) 1 d D U P A 1
H17A H 0.060558 0.795134 0.247311 0.089 Uiso 0.640(16) 1 calc R U P A 1
H17B H 0.175713 0.799026 0.297102 0.089 Uiso 0.640(16) 1 calc R U P A 1
H17C H 0.022769 0.750447 0.311489 0.089 Uiso 0.640(16) 1 calc R U P A 1
C25 C 0.5915(9) 0.2727(6) 0.4631(3) 0.0757(18) Uani 1 1 d . . . . .
H25 H 0.538205 0.334695 0.493657 0.091 Uiso 1 1 calc R U . . .
C29 C 0.9056(9) 0.2696(6) 0.5057(2) 0.0672(15) Uani 1 1 d . . . . .
H29 H 0.922426 0.175994 0.515446 0.081 Uiso 1 1 calc R U . . .
C16B C 0.255(3) 0.632(3) 0.2673(11) 0.046(4) Uani 0.360(16) 1 d D U P A 2
H16B H 0.320153 0.600933 0.298363 0.055 Uiso 0.360(16) 1 calc R U P A 2
C30 C 1.0697(10) 0.2922(7) 0.4906(3) 0.0840(19) Uani 1 1 d . . . . .
H30A H 1.124274 0.233215 0.460388 0.126 Uiso 1 1 calc R U . . .
H30B H 1.131468 0.276232 0.524931 0.126 Uiso 1 1 calc R U . . .
H30C H 1.056218 0.381275 0.477002 0.126 Uiso 1 1 calc R U . . .
C14A C 0.4351(14) 0.5161(14) 0.2186(5) 0.058(3) Uani 0.640(16) 1 d D U P A 1
H14A H 0.468110 0.472819 0.253769 0.070 Uiso 0.640(16) 1 calc R U P A 1
C28 C 0.8211(11) 0.3476(6) 0.5597(2) 0.083(2) Uani 1 1 d . . . . .
H28A H 0.790118 0.439731 0.549775 0.125 Uiso 1 1 calc R U . . .
H28B H 0.892856 0.331876 0.591220 0.125 Uiso 1 1 calc R U . . .
H28C H 0.727816 0.319786 0.571748 0.125 Uiso 1 1 calc R U . . .
C26 C 0.4869(10) 0.3027(9) 0.4097(4) 0.097(2) Uani 1 1 d . . . . .
H26A H 0.474276 0.392182 0.396837 0.145 Uiso 1 1 calc R U . . .
H26B H 0.383868 0.289913 0.420447 0.145 Uiso 1 1 calc R U . . .
H26C H 0.537171 0.244835 0.378562 0.145 Uiso 1 1 calc R U . . .
C32A C 0.7526(19) 0.1699(18) 0.2421(13) 0.077(5) Uani 0.640(16) 1 d D U P A 1
H32A H 0.708855 0.210212 0.206203 0.115 Uiso 0.640(16) 1 calc R U P A 1
H32B H 0.701682 0.223767 0.274528 0.115 Uiso 0.640(16) 1 calc R U P A 1
H32C H 0.734233 0.084674 0.247074 0.115 Uiso 0.640(16) 1 calc R U P A 1
C27 C 0.6085(12) 0.1340(7) 0.4884(4) 0.096(3) Uani 1 1 d . . . . .
H27A H 0.663722 0.070687 0.459924 0.144 Uiso 1 1 calc R U . . .
H27B H 0.504301 0.122459 0.497985 0.144 Uiso 1 1 calc R U . . .
H27C H 0.668184 0.121865 0.523214 0.144 Uiso 1 1 calc R U . . .
C31A C 0.9137(18) 0.1572(16) 0.2402(6) 0.080(3) Uani 0.640(16) 1 d D U P A 1
H31A H 0.966296 0.064690 0.234453 0.096 Uiso 0.640(16) 1 calc R U P A 1
H31B H 0.937387 0.203079 0.204693 0.096 Uiso 0.640(16) 1 calc R U P A 1
C33A C 1.1189(15) 0.2150(13) 0.2584(5) 0.076(3) Uani 0.640(16) 1 d D U P A 1
H33A H 1.150611 0.186767 0.220393 0.091 Uiso 0.640(16) 1 calc R U P A 1
C24 C 0.5544(15) 0.9200(6) 0.3509(3) 0.109(3) Uani 1 1 d . . . . .
H24A H 0.519153 1.008297 0.335532 0.163 Uiso 1 1 calc R U . . .
H24B H 0.629844 0.916004 0.380407 0.163 Uiso 1 1 calc R U . . .
H24C H 0.464086 0.893803 0.367920 0.163 Uiso 1 1 calc R U . . .
C34A C 1.2139(17) 0.2744(14) 0.2856(7) 0.091(4) Uani 0.640(16) 1 d D U P A 1
H34A H 1.214786 0.355075 0.265111 0.136 Uiso 0.640(16) 1 calc R U P A 1
H34B H 1.320808 0.217357 0.285623 0.136 Uiso 0.640(16) 1 calc R U P A 1
H34C H 1.173525 0.292865 0.325304 0.136 Uiso 0.640(16) 1 calc R U P A 1
C14B C 0.436(2) 0.467(2) 0.2055(7) 0.047(3) Uani 0.360(16) 1 d D U P A 2
H14B H 0.488873 0.438715 0.241809 0.057 Uiso 0.360(16) 1 calc R U P A 2
H14C H 0.397637 0.396259 0.191747 0.057 Uiso 0.360(16) 1 calc R U P A 2
C16A C 0.201(2) 0.6148(14) 0.2691(6) 0.059(3) Uani 0.640(16) 1 d D U P A 1
H16A H 0.271619 0.583179 0.300856 0.071 Uiso 0.640(16) 1 calc R U P A 1
H16C H 0.126325 0.561116 0.269849 0.071 Uiso 0.640(16) 1 calc R U P A 1
C17B C 0.097(5) 0.733(5) 0.275(3) 0.056(5) Uani 0.360(16) 1 d D U P A 2
H17D H 0.049651 0.755253 0.238136 0.084 Uiso 0.360(16) 1 calc R U P A 2
H17E H 0.112024 0.809804 0.292267 0.084 Uiso 0.360(16) 1 calc R U P A 2
H17F H 0.026567 0.697525 0.301220 0.084 Uiso 0.360(16) 1 calc R U P A 2
C15B C 0.550(9) 0.503(9) 0.160(3) 0.053(5) Uani 0.360(16) 1 d D U P A 2
H15D H 0.502545 0.516448 0.122768 0.080 Uiso 0.360(16) 1 calc R U P A 2
H15E H 0.647376 0.433243 0.157706 0.080 Uiso 0.360(16) 1 calc R U P A 2
H15F H 0.572983 0.582404 0.171228 0.080 Uiso 0.360(16) 1 calc R U P A 2
C34B C 1.241(4) 0.229(3) 0.3043(15) 0.103(5) Uani 0.360(16) 1 d D U P A 2
H34D H 1.351326 0.181036 0.298992 0.155 Uiso 0.360(16) 1 calc R U P A 2
H34E H 1.207744 0.226730 0.345139 0.155 Uiso 0.360(16) 1 calc R U P A 2
H34F H 1.226054 0.317932 0.291038 0.155 Uiso 0.360(16) 1 calc R U P A 2
C33B C 1.152(3) 0.172(3) 0.2731(11) 0.080(5) Uani 0.360(16) 1 d D U P A 2
H33B H 1.197643 0.078092 0.277517 0.096 Uiso 0.360(16) 1 calc R U P A 2
H33C H 1.171487 0.194299 0.232313 0.096 Uiso 0.360(16) 1 calc R U P A 2
C31B C 0.901(3) 0.099(2) 0.2560(9) 0.065(4) Uani 0.360(16) 1 d D U P A 2
H31C H 0.961874 0.016878 0.244057 0.078 Uiso 0.360(16) 1 calc R U P A 2
C32B C 0.740(3) 0.134(4) 0.251(3) 0.076(6) Uani 0.360(16) 1 d D U P A 2
H32D H 0.700518 0.228155 0.249388 0.115 Uiso 0.360(16) 1 calc R U P A 2
H32E H 0.690218 0.099591 0.283789 0.115 Uiso 0.360(16) 1 calc R U P A 2
H32F H 0.716247 0.098963 0.215261 0.115 Uiso 0.360(16) 1 calc R U P A 2

loop_
_atom_site_aniso_label
_atom_site_aniso_U_11
_atom_site_aniso_U_22
_atom_site_aniso_U_33
_atom_site_aniso_U_23
_atom_site_aniso_U_13
_atom_site_aniso_U_12
Br1 0.0658(3) 0.0469(3) 0.0364(3) -0.00347(18) -0.0005(2) -0.0304(2)
Ni1 0.0463(3) 0.0360(3) 0.0240(3) -0.0027(2) -0.0034(2) -0.0168(2)
Ni2 0.0717(5) 0.0515(4) 0.0324(3) -0.0154(3) 0.0026(3) -0.0262(3)
Br2 0.1597(8) 0.0483(3) 0.0586(4) -0.0147(3) 0.0097(4) -0.0233(4)
P1 0.0418(5) 0.0346(5) 0.0260(4) -0.0056(3) -0.0050(4) -0.0143(4)
P2 0.0854(9) 0.0466(6) 0.0316(5) -0.0111(4) 0.0056(5) -0.0299(6)
O1 0.0472(15) 0.0417(14) 0.0297(13) -0.0005(10) -0.0103(11) -0.0215(12)
O2 0.0574(17) 0.0406(15) 0.0461(16) -0.0043(12) -0.0133(13) -0.0230(13)
N1 0.056(2) 0.0437(18) 0.0280(16) -0.0011(13) -0.0069(14) -0.0187(15)
O3 0.098(3) 0.0468(17) 0.0298(15) -0.0103(12) 0.0066(16) -0.0255(17)
O4 0.115(3) 0.058(2) 0.0444(19) -0.0012(16) -0.016(2) -0.024(2)
N2 0.065(3) 0.082(3) 0.045(2) -0.026(2) 0.003(2) -0.017(2)
C1 0.0385(19) 0.0372(18) 0.0281(17) -0.0033(13) -0.0061(14) -0.0164(15)
C8 0.051(2) 0.0411(19) 0.0284(18) -0.0084(14) -0.0018(16) -0.0187(17)
C2 0.046(2) 0.0393(19) 0.0270(17) -0.0021(14) -0.0042(15) -0.0160(16)
C6 0.0376(19) 0.0381(18) 0.0344(19) -0.0029(14) -0.0051(15) -0.0122(15)
C4 0.052(2) 0.045(2) 0.037(2) -0.0078(16) -0.0102(17) -0.0201(18)
C11 0.045(2) 0.043(2) 0.0331(19) -0.0102(15) -0.0050(16) -0.0115(16)
C5 0.044(2) 0.0327(17) 0.039(2) -0.0060(14) -0.0055(16) -0.0122(15)
C3 0.057(2) 0.045(2) 0.0290(18) -0.0015(15) -0.0074(17) -0.0224(18)
C10 0.060(3) 0.049(2) 0.0285(19) -0.0083(16) -0.0071(17) -0.0130(19)
C12 0.053(2) 0.049(2) 0.042(2) -0.0168(18) -0.0056(18) -0.0100(19)
C13 0.047(2) 0.056(3) 0.052(3) -0.015(2) -0.0023(19) -0.0200(19)
C7 0.073(3) 0.043(2) 0.049(2) -0.0002(18) -0.008(2) -0.032(2)
C19 0.058(3) 0.054(2) 0.0297(19) -0.0080(17) -0.0055(17) -0.024(2)
C9 0.066(3) 0.044(2) 0.035(2) -0.0052(16) 0.0060(19) -0.009(2)
C22 0.077(3) 0.059(3) 0.040(2) -0.0031(19) -0.014(2) -0.029(2)
C20 0.063(3) 0.064(3) 0.031(2) -0.0091(18) -0.0037(18) -0.026(2)
C21 0.082(3) 0.071(3) 0.030(2) -0.003(2) -0.009(2) -0.037(3)
C15A 0.064(5) 0.061(6) 0.042(8) -0.009(6) -0.013(5) -0.012(5)
C23 0.082(3) 0.052(2) 0.036(2) -0.0112(18) -0.003(2) -0.027(2)
C18 0.070(3) 0.056(3) 0.030(2) -0.0088(17) -0.0027(19) -0.028(2)
C17A 0.073(6) 0.076(8) 0.033(10) -0.024(6) 0.007(5) -0.027(5)
C25 0.106(5) 0.070(3) 0.063(3) -0.024(3) 0.030(3) -0.047(3)
C29 0.116(5) 0.055(3) 0.034(2) -0.0062(19) -0.004(3) -0.026(3)
C16B 0.067(11) 0.054(7) 0.031(5) -0.002(5) -0.009(7) -0.039(6)
C30 0.106(5) 0.084(4) 0.067(4) -0.015(3) -0.022(4) -0.029(4)
C14A 0.065(4) 0.077(8) 0.035(5) 0.014(5) -0.019(4) -0.022(6)
C28 0.151(7) 0.068(3) 0.033(2) -0.008(2) -0.001(3) -0.035(4)
C26 0.081(5) 0.119(6) 0.102(6) -0.027(5) 0.008(4) -0.045(4)
C32A 0.096(7) 0.076(11) 0.071(10) -0.031(8) -0.007(6) -0.042(6)
C27 0.148(7) 0.076(4) 0.085(5) -0.017(3) 0.030(5) -0.072(5)
C31A 0.113(7) 0.087(9) 0.045(6) -0.027(6) 0.003(5) -0.033(8)
C33A 0.067(6) 0.096(8) 0.039(5) 0.022(5) -0.006(4) 0.019(6)
C24 0.204(10) 0.048(3) 0.063(4) -0.002(3) -0.011(5) -0.013(4)
C34A 0.063(6) 0.109(10) 0.098(9) 0.054(7) -0.017(6) -0.025(6)
C14B 0.064(6) 0.056(9) 0.020(6) -0.008(5) -0.016(5) -0.009(7)
C16A 0.092(10) 0.056(6) 0.034(4) -0.002(4) -0.013(6) -0.024(6)
C17B 0.067(7) 0.079(11) 0.029(11) -0.029(8) 0.001(6) -0.027(8)
C15B 0.060(7) 0.058(8) 0.041(9) -0.007(8) -0.005(8) -0.014(7)
C34B 0.069(9) 0.133(13) 0.110(13) 0.037(10) -0.013(9) -0.034(10)
C33B 0.073(10) 0.093(11) 0.058(10) -0.001(8) 0.012(8) 0.004(9)
C31B 0.098(9) 0.061(10) 0.041(8) -0.031(7) -0.004(7) -0.028(8)
C32B 0.093(8) 0.088(15) 0.068(12) -0.032(11) -0.005(7) -0.054(8)

loop_
_atom_type_symbol
_atom_type_description
_atom_type_scat_dispersion_real
_atom_type_scat_dispersion_imag
_atom_type_scat_source
C C 0.0137 0.0067 'International Tables Vol C Tables 4.2.6.8 and 6.1.1.4'
H H 0.0000 0.0000 'International Tables Vol C Tables 4.2.6.8 and 6.1.1.4'
Br Br -0.9338 1.0006 'International Tables Vol C Tables 4.2.6.8 and 6.1.1.4'
N N 0.0241 0.0134 'International Tables Vol C Tables 4.2.6.8 and 6.1.1.4'
Ni Ni -1.3357 3.2904 'International Tables Vol C Tables 4.2.6.8 and 6.1.1.4'
O O 0.0389 0.0241 'International Tables Vol C Tables 4.2.6.8 and 6.1.1.4'
P P 0.2543 0.3332 'International Tables Vol C Tables 4.2.6.8 and 6.1.1.4'

loop_
_geom_angle_atom_site_label_1
_geom_angle_atom_site_label_2
_geom_angle_atom_site_label_3
_geom_angle
_geom_angle_site_symmetry_1
_geom_angle_site_symmetry_3
_geom_angle_publ_flag
P1 Ni1 Br1 90.54(3) . . ?
N1 Ni1 Br1 91.86(10) . . ?
N1 Ni1 P1 177.56(11) . . ?
C2 Ni1 Br1 173.72(11) . . ?
C2 Ni1 P1 83.21(11) . . ?
C2 Ni1 N1 94.39(15) . . ?
P2 Ni2 Br2 90.68(5) . . ?
N2 Ni2 Br2 90.28(16) . . ?
N2 Ni2 P2 178.36(16) . . ?
C19 Ni2 Br2 173.46(13) . . ?
C19 Ni2 P2 82.94(13) . . ?
C19 Ni2 N2 96.1(2) . . ?
O1 P1 Ni1 106.84(10) . . ?
O1 P1 C8 101.61(17) . . ?
O1 P1 C11 100.42(17) . . ?
C8 P1 Ni1 119.96(14) . . ?
C11 P1 Ni1 118.11(14) . . ?
C11 P1 C8 106.76(19) . . ?
O3 P2 Ni2 107.13(13) . . ?
O3 P2 C25 99.9(3) . . ?
O3 P2 C29 102.9(2) . . ?
C25 P2 Ni2 118.1(2) . . ?
C29 P2 Ni2 118.7(2) . . ?
C29 P2 C25 107.2(3) . . ?
C1 O1 P1 110.8(2) . . ?
C5 O2 C7 117.1(3) . . ?
C16B N1 Ni1 127.4(13) . . ?
C16B N1 C14B 119.6(14) . . ?
C14A N1 Ni1 124.7(6) . . ?
C14A N1 C16A 116.9(8) . . ?
C14B N1 Ni1 113.0(6) . . ?
C16A N1 Ni1 118.3(7) . . ?
C18 O3 P2 111.0(3) . . ?
C22 O4 C24 117.1(4) . . ?
C31A N2 Ni2 125.6(7) . . ?
C31A N2 C33A 108.0(10) . . ?
C33A N2 Ni2 125.1(6) . . ?
C33B N2 Ni2 116.7(10) . . ?
C33B N2 C31B 120.6(13) . . ?
C31B N2 Ni2 109.7(9) . . ?
O1 C1 C6 116.4(3) . . ?
C2 C1 O1 118.6(3) . . ?
C2 C1 C6 125.0(3) . . ?
P1 C8 H8 107.6 . . ?
C10 C8 P1 112.0(3) . . ?
C10 C8 H8 107.6 . . ?
C9 C8 P1 109.1(3) . . ?
C9 C8 H8 107.6 . . ?
C9 C8 C10 112.6(4) . . ?
C1 C2 Ni1 119.2(3) . . ?
C1 C2 C3 114.3(3) . . ?
C3 C2 Ni1 126.6(3) . . ?
C1 C6 H6 121.3 . . ?
C5 C6 C1 117.4(4) . . ?
C5 C6 H6 121.3 . . ?
C5 C4 H4 120.0 . . ?
C5 C4 C3 120.0(4) . . ?
C3 C4 H4 120.0 . . ?
P1 C11 H11 107.6 . . ?
C12 C11 P1 108.4(3) . . ?
C12 C11 H11 107.6 . . ?
C13 C11 P1 114.0(3) . . ?
C13 C11 H11 107.6 . . ?
C13 C11 C12 111.4(4) . . ?
O2 C5 C6 123.4(4) . . ?
O2 C5 C4 116.3(3) . . ?
C4 C5 C6 120.3(4) . . ?
C2 C3 H3 118.5 . . ?
C4 C3 C2 123.0(4) . . ?
C4 C3 H3 118.5 . . ?
C8 C10 H10A 109.5 . . ?
C8 C10 H10B 109.5 . . ?
C8 C10 H10C 109.5 . . ?
H10A C10 H10B 109.5 . . ?
H10A C10 H10C 109.5 . . ?
H10B C10 H10C 109.5 . . ?
C11 C12 H12A 109.5 . . ?
C11 C12 H12B 109.5 . . ?
C11 C12 H12C 109.5 . . ?
H12A C12 H12B 109.5 . . ?
H12A C12 H12C 109.5 . . ?
H12B C12 H12C 109.5 . . ?
C11 C13 H13A 109.5 . . ?
C11 C13 H13B 109.5 . . ?
C11 C13 H13C 109.5 . . ?
H13A C13 H13B 109.5 . . ?
H13A C13 H13C 109.5 . . ?
H13B C13 H13C 109.5 . . ?
O2 C7 H7A 109.5 . . ?
O2 C7 H7B 109.5 . . ?
O2 C7 H7C 109.5 . . ?
H7A C7 H7B 109.5 . . ?
H7A C7 H7C 109.5 . . ?
H7B C7 H7C 109.5 . . ?
C20 C19 Ni2 127.1(3) . . ?
C18 C19 Ni2 119.5(3) . . ?
C18 C19 C20 113.4(4) . . ?
C8 C9 H9A 109.5 . . ?
C8 C9 H9B 109.5 . . ?
C8 C9 H9C 109.5 . . ?
H9A C9 H9B 109.5 . . ?
H9A C9 H9C 109.5 . . ?
H9B C9 H9C 109.5 . . ?
O4 C22 C21 116.0(4) . . ?
O4 C22 C23 124.3(5) . . ?
C23 C22 C21 119.7(5) . . ?
C19 C20 H20 118.2 . . ?
C21 C20 C19 123.6(4) . . ?
C21 C20 H20 118.2 . . ?
C22 C21 H21 120.0 . . ?
C20 C21 C22 119.9(4) . . ?
C20 C21 H21 120.0 . . ?
H15A C15A H15B 109.5 . . ?
H15A C15A H15C 109.5 . . ?
H15B C15A H15C 109.5 . . ?
C14A C15A H15A 109.5 . . ?
C14A C15A H15B 109.5 . . ?
C14A C15A H15C 109.5 . . ?
C22 C23 H23 121.0 . . ?
C22 C23 C18 118.0(4) . . ?
C18 C23 H23 121.0 . . ?
O3 C18 C19 118.4(4) . . ?
O3 C18 C23 116.2(4) . . ?
C23 C18 C19 125.3(4) . . ?
H17A C17A H17B 109.5 . . ?
H17A C17A H17C 109.5 . . ?
H17B C17A H17C 109.5 . . ?
C16A C17A H17A 109.5 . . ?
C16A C17A H17B 109.5 . . ?
C16A C17A H17C 109.5 . . ?
P2 C25 H25 107.4 . . ?
C26 C25 P2 108.2(5) . . ?
C26 C25 H25 107.4 . . ?
C27 C25 P2 113.9(6) . . ?
C27 C25 H25 107.4 . . ?
C27 C25 C26 112.4(6) . . ?
P2 C29 H29 107.6 . . ?
C30 C29 P2 109.9(4) . . ?
C30 C29 H29 107.6 . . ?
C30 C29 C28 112.1(6) . . ?
C28 C29 P2 111.9(5) . . ?
C28 C29 H29 107.6 . . ?
N1 C16B H16B 121.9 . . ?
N1 C16B C17B 116(3) . . ?
C17B C16B H16B 121.9 . . ?
C29 C30 H30A 109.5 . . ?
C29 C30 H30B 109.5 . . ?
C29 C30 H30C 109.5 . . ?
H30A C30 H30B 109.5 . . ?
H30A C30 H30C 109.5 . . ?
H30B C30 H30C 109.5 . . ?
N1 C14A C15A 121(2) . . ?
N1 C14A H14A 119.5 . . ?
C15A C14A H14A 119.5 . . ?
C29 C28 H28A 109.5 . . ?
C29 C28 H28B 109.5 . . ?
C29 C28 H28C 109.5 . . ?
H28A C28 H28B 109.5 . . ?
H28A C28 H28C 109.5 . . ?
H28B C28 H28C 109.5 . . ?
C25 C26 H26A 109.5 . . ?
C25 C26 H26B 109.5 . . ?
C25 C26 H26C 109.5 . . ?
H26A C26 H26B 109.5 . . ?
H26A C26 H26C 109.5 . . ?
H26B C26 H26C 109.5 . . ?
H32A C32A H32B 109.5 . . ?
H32A C32A H32C 109.5 . . ?
H32B C32A H32C 109.5 . . ?
C31A C32A H32A 109.5 . . ?
C31A C32A H32B 109.5 . . ?
C31A C32A H32C 109.5 . . ?
C25 C27 H27A 109.5 . . ?
C25 C27 H27B 109.5 . . ?
C25 C27 H27C 109.5 . . ?
H27A C27 H27B 109.5 . . ?
H27A C27 H27C 109.5 . . ?
H27B C27 H27C 109.5 . . ?
N2 C31A C32A 123.6(16) . . ?
N2 C31A H31A 106.4 . . ?
N2 C31A H31B 106.4 . . ?
C32A C31A H31A 106.4 . . ?
C32A C31A H31B 106.4 . . ?
H31A C31A H31B 106.5 . . ?
N2 C33A H33A 117.2 . . ?
N2 C33A C34A 125.5(12) . . ?
C34A C33A H33A 117.2 . . ?
O4 C24 H24A 109.5 . . ?
O4 C24 H24B 109.5 . . ?
O4 C24 H24C 109.5 . . ?
H24A C24 H24B 109.5 . . ?
H24A C24 H24C 109.5 . . ?
H24B C24 H24C 109.5 . . ?
C33A C34A H34A 109.5 . . ?
C33A C34A H34B 109.5 . . ?
C33A C34A H34C 109.5 . . ?
H34A C34A H34B 109.5 . . ?
H34A C34A H34C 109.5 . . ?
H34B C34A H34C 109.5 . . ?
N1 C14B H14B 110.2 . . ?
N1 C14B H14C 110.2 . . ?
H14B C14B H14C 108.5 . . ?
C15B C14B N1 108(4) . . ?
C15B C14B H14B 110.2 . . ?
C15B C14B H14C 110.2 . . ?
N1 C16A C17A 119(2) . . ?
N1 C16A H16A 107.6 . . ?
N1 C16A H16C 107.6 . . ?
C17A C16A H16A 107.6 . . ?
C17A C16A H16C 107.6 . . ?
H16A C16A H16C 107.1 . . ?
C16B C17B H17D 109.5 . . ?
C16B C17B H17E 109.5 . . ?
C16B C17B H17F 109.5 . . ?
H17D C17B H17E 109.5 . . ?
H17D C17B H17F 109.5 . . ?
H17E C17B H17F 109.5 . . ?
C14B C15B H15D 109.5 . . ?
C14B C15B H15E 109.5 . . ?
C14B C15B H15F 109.5 . . ?
H15D C15B H15E 109.5 . . ?
H15D C15B H15F 109.5 . . ?
H15E C15B H15F 109.5 . . ?
H34D C34B H34E 109.5 . . ?
H34D C34B H34F 109.5 . . ?
H34E C34B H34F 109.5 . . ?
C33B C34B H34D 109.5 . . ?
C33B C34B H34E 109.5 . . ?
C33B C34B H34F 109.5 . . ?
N2 C33B H33B 106.1 . . ?
N2 C33B H33C 106.1 . . ?
C34B C33B N2 125(2) . . ?
C34B C33B H33B 106.1 . . ?
C34B C33B H33C 106.1 . . ?
H33B C33B H33C 106.3 . . ?
N2 C31B H31C 119.3 . . ?
C32B C31B N2 121(2) . . ?
C32B C31B H31C 119.3 . . ?
C31B C32B H32D 109.5 . . ?
C31B C32B H32E 109.5 . . ?
C31B C32B H32F 109.5 . . ?
H32D C32B H32E 109.5 . . ?
H32D C32B H32F 109.5 . . ?
H32E C32B H32F 109.5 . . ?

loop_
_geom_bond_atom_site_label_1
_geom_bond_atom_site_label_2
_geom_bond_distance
_geom_bond_site_symmetry_2
_geom_bond_publ_flag
Br1 Ni1 2.3663(7) . ?
Ni1 P1 2.1048(10) . ?
Ni1 N1 1.943(3) . ?
Ni1 C2 1.917(4) . ?
Ni2 Br2 2.3595(10) . ?
Ni2 P2 2.1044(13) . ?
Ni2 N2 1.943(4) . ?
Ni2 C19 1.901(5) . ?
P1 O1 1.650(3) . ?
P1 C8 1.834(4) . ?
P1 C11 1.827(4) . ?
P2 O3 1.644(3) . ?
P2 C25 1.842(7) . ?
P2 C29 1.819(6) . ?
O1 C1 1.393(4) . ?
O2 C5 1.378(5) . ?
O2 C7 1.423(6) . ?
N1 C16B 1.26(3) . ?
N1 C14A 1.273(13) . ?
N1 C14B 1.55(2) . ?
N1 C16A 1.408(17) . ?
O3 C18 1.380(6) . ?
O4 C22 1.365(7) . ?
O4 C24 1.408(8) . ?
N2 C31A 1.285(14) . ?
N2 C33A 1.320(15) . ?
N2 C33B 1.41(3) . ?
N2 C31B 1.537(19) . ?
C1 C2 1.392(5) . ?
C1 C6 1.398(5) . ?
C8 H8 0.9800 . ?
C8 C10 1.525(6) . ?
C8 C9 1.518(6) . ?
C2 C3 1.400(5) . ?
C6 H6 0.9300 . ?
C6 C5 1.387(5) . ?
C4 H4 0.9300 . ?
C4 C5 1.379(6) . ?
C4 C3 1.382(6) . ?
C11 H11 0.9800 . ?
C11 C12 1.535(5) . ?
C11 C13 1.528(6) . ?
C3 H3 0.9300 . ?
C10 H10A 0.9600 . ?
C10 H10B 0.9600 . ?
C10 H10C 0.9600 . ?
C12 H12A 0.9600 . ?
C12 H12B 0.9600 . ?
C12 H12C 0.9600 . ?
C13 H13A 0.9600 . ?
C13 H13B 0.9600 . ?
C13 H13C 0.9600 . ?
C7 H7A 0.9600 . ?
C7 H7B 0.9600 . ?
C7 H7C 0.9600 . ?
C19 C20 1.404(6) . ?
C19 C18 1.403(6) . ?
C9 H9A 0.9600 . ?
C9 H9B 0.9600 . ?
C9 H9C 0.9600 . ?
C22 C21 1.397(7) . ?
C22 C23 1.383(7) . ?
C20 H20 0.9300 . ?
C20 C21 1.379(8) . ?
C21 H21 0.9300 . ?
C15A H15A 0.9600 . ?
C15A H15B 0.9600 . ?
C15A H15C 0.9600 . ?
C15A C14A 1.504(16) . ?
C23 H23 0.9300 . ?
C23 C18 1.393(7) . ?
C17A H17A 0.9600 . ?
C17A H17B 0.9600 . ?
C17A H17C 0.9600 . ?
C17A C16A 1.492(14) . ?
C25 H25 0.9800 . ?
C25 C26 1.535(11) . ?
C25 C27 1.530(10) . ?
C29 H29 0.9800 . ?
C29 C30 1.530(11) . ?
C29 C28 1.541(8) . ?
C16B H16B 0.9300 . ?
C16B C17B 1.498(17) . ?
C30 H30A 0.9600 . ?
C30 H30B 0.9600 . ?
C30 H30C 0.9600 . ?
C14A H14A 0.9300 . ?
C28 H28A 0.9600 . ?
C28 H28B 0.9600 . ?
C28 H28C 0.9600 . ?
C26 H26A 0.9600 . ?
C26 H26B 0.9600 . ?
C26 H26C 0.9600 . ?
C32A H32A 0.9600 . ?
C32A H32B 0.9600 . ?
C32A H32C 0.9600 . ?
C32A C31A 1.370(13) . ?
C27 H27A 0.9600 . ?
C27 H27B 0.9600 . ?
C27 H27C 0.9600 . ?
C31A H31A 0.9700 . ?
C31A H31B 0.9700 . ?
C33A H33A 0.9300 . ?
C33A C34A 1.356(14) . ?
C24 H24A 0.9600 . ?
C24 H24B 0.9600 . ?
C24 H24C 0.9600 . ?
C34A H34A 0.9600 . ?
C34A H34B 0.9600 . ?
C34A H34C 0.9600 . ?
C14B H14B 0.9700 . ?
C14B H14C 0.9700 . ?
C14B C15B 1.504(18) . ?
C16A H16A 0.9700 . ?
C16A H16C 0.9700 . ?
C17B H17D 0.9600 . ?
C17B H17E 0.9600 . ?
C17B H17F 0.9600 . ?
C15B H15D 0.9600 . ?
C15B H15E 0.9600 . ?
C15B H15F 0.9600 . ?
C34B H34D 0.9600 . ?
C34B H34E 0.9600 . ?
C34B H34F 0.9600 . ?
C34B C33B 1.344(17) . ?
C33B H33B 0.9700 . ?
C33B H33C 0.9700 . ?
C31B H31C 0.9300 . ?
C31B C32B 1.359(16) . ?
C32B H32D 0.9600 . ?
C32B H32E 0.9600 . ?
C32B H32F 0.9600 . ?

loop_
_geom_torsion_atom_site_label_1
_geom_torsion_atom_site_label_2
_geom_torsion_atom_site_label_3
_geom_torsion_atom_site_label_4
_geom_torsion
_geom_torsion_site_symmetry_1
_geom_torsion_site_symmetry_2
_geom_torsion_site_symmetry_3
_geom_torsion_site_symmetry_4
_geom_torsion_publ_flag
Ni1 P1 O1 C1 -11.9(3) . . . . ?
Ni1 P1 C8 C10 -161.1(3) . . . . ?
Ni1 P1 C8 C9 -35.7(3) . . . . ?
Ni1 P1 C11 C12 41.0(4) . . . . ?
Ni1 P1 C11 C13 -83.7(3) . . . . ?
Ni1 N1 C16B C17B 13(4) . . . . ?
Ni1 N1 C14A C15A 10(3) . . . . ?
Ni1 N1 C14B C15B 53(4) . . . . ?
Ni1 N1 C16A C17A -48.3(18) . . . . ?
Ni1 C2 C3 C4 -176.8(3) . . . . ?
Ni2 P2 O3 C18 10.3(4) . . . . ?
Ni2 P2 C25 C26 -42.1(5) . . . . ?
Ni2 P2 C25 C27 83.6(5) . . . . ?
Ni2 P2 C29 C30 41.2(5) . . . . ?
Ni2 P2 C29 C28 166.3(4) . . . . ?
Ni2 N2 C31A C32A 11(2) . . . . ?
Ni2 N2 C33A C34A 1.5(14) . . . . ?
Ni2 N2 C33B C34B -26(3) . . . . ?
Ni2 N2 C31B C32B 56(3) . . . . ?
Ni2 C19 C20 C21 -179.3(4) . . . . ?
Ni2 C19 C18 O3 -1.2(6) . . . . ?
Ni2 C19 C18 C23 -178.7(4) . . . . ?
P1 O1 C1 C2 8.8(4) . . . . ?
P1 O1 C1 C6 -169.4(3) . . . . ?
P2 O3 C18 C19 -6.6(6) . . . . ?
P2 O3 C18 C23 171.2(4) . . . . ?
O1 P1 C8 C10 -43.7(3) . . . . ?
O1 P1 C8 C9 81.6(3) . . . . ?
O1 P1 C11 C12 -74.6(3) . . . . ?
O1 P1 C11 C13 160.7(3) . . . . ?
O1 C1 C2 Ni1 -0.5(5) . . . . ?
O1 C1 C2 C3 -179.2(4) . . . . ?
O1 C1 C6 C5 177.4(3) . . . . ?
O3 P2 C25 C26 73.5(5) . . . . ?
O3 P2 C25 C27 -160.8(5) . . . . ?
O3 P2 C29 C30 -76.9(4) . . . . ?
O3 P2 C29 C28 48.3(5) . . . . ?
O4 C22 C21 C20 179.4(5) . . . . ?
O4 C22 C23 C18 -177.5(5) . . . . ?
C1 C2 C3 C4 1.7(6) . . . . ?
C1 C6 C5 O2 179.9(4) . . . . ?
C1 C6 C5 C4 2.0(6) . . . . ?
C8 P1 O1 C1 -138.4(3) . . . . ?
C8 P1 C11 C12 179.8(3) . . . . ?
C8 P1 C11 C13 55.1(4) . . . . ?
C2 C1 C6 C5 -0.5(6) . . . . ?
C6 C1 C2 Ni1 177.4(3) . . . . ?
C6 C1 C2 C3 -1.2(6) . . . . ?
C11 P1 O1 C1 111.9(3) . . . . ?
C11 P1 C8 C10 61.1(4) . . . . ?
C11 P1 C8 C9 -173.6(3) . . . . ?
C5 C4 C3 C2 -0.4(7) . . . . ?
C3 C4 C5 O2 -179.6(4) . . . . ?
C3 C4 C5 C6 -1.5(6) . . . . ?
C7 O2 C5 C6 0.9(6) . . . . ?
C7 O2 C5 C4 178.9(4) . . . . ?
C19 C20 C21 C22 -1.5(8) . . . . ?
C22 C23 C18 O3 -179.7(5) . . . . ?
C22 C23 C18 C19 -2.1(8) . . . . ?
C20 C19 C18 O3 179.7(4) . . . . ?
C20 C19 C18 C23 2.1(7) . . . . ?
C21 C22 C23 C18 0.1(8) . . . . ?
C23 C22 C21 C20 1.6(8) . . . . ?
C18 C19 C20 C21 -0.3(7) . . . . ?
C25 P2 O3 C18 -113.4(4) . . . . ?
C25 P2 C29 C30 178.2(4) . . . . ?
C25 P2 C29 C28 -56.6(5) . . . . ?
C29 P2 O3 C18 136.2(4) . . . . ?
C29 P2 C25 C26 -179.5(5) . . . . ?
C29 P2 C25 C27 -53.8(5) . . . . ?
C16B N1 C14B C15B -127(4) . . . . ?
C14A N1 C16A C17A 135.0(18) . . . . ?
C31A N2 C33A C34A 169.0(12) . . . . ?
C33A N2 C31A C32A -156.7(15) . . . . ?
C24 O4 C22 C21 -179.0(7) . . . . ?
C24 O4 C22 C23 -1.3(10) . . . . ?
C14B N1 C16B C17B -167(3) . . . . ?
C16A N1 C14A C15A -173(3) . . . . ?
C33B N2 C31B C32B -164(3) . . . . ?
C31B N2 C33B C34B -163(2) . . . . ?
